data_7706371
loop_
_publ_author_name
'Thevenet, Alexiane'
'Miljkovic, Ana'
'La Cognata, Sonia'
'Marie, C\'ecile'
'Tamain, Christelle'
'Boubals, Nathalie'
'Mangano, Carlo'
'Amendola, Valeria'
'Guilbaud, Philippe'

_publ_section_title
;
 Syntheses and evaluation of new hydrophilic azacryptands used as masking
 agents of technetium in solvent extraction processes.
;
_journal_issue 5
_journal_name_full 'Dalton transactions (Cambridge, England : 2003)'
_journal_page_first 1620
_journal_page_last 1630
_journal_paper_doi 10.1039/d0dt04210b
_journal_volume 50
_journal_year 2021
_chemical_formula_moiety 'C36 H48 F12 N8, 5(C F3 O3 S), O4 RE, 5(H2 O)'
_chemical_formula_sum 'C41 H58 F27 N8 O24 Re S5'
_chemical_formula_weight 1906.45
_chemical_name_common
'4,8,14,18,23,27-Hexa-azonia-1,11-diaza-6,16,25(1,4)-tri(tetrafluorobenzena) bicyclo (9.9.9)nonacosaphane perrhenate clathrate pentakys(triflate) pentahydrate'
_space_group_crystal_system monoclinic
_space_group_IT_number 14
_space_group_name_Hall '-P 2yn'
_space_group_name_H-M_alt 'P 1 21/n 1'
_atom_sites_solution_hydrogens geom
_atom_sites_solution_primary direct
_atom_sites_solution_secondary difmap
_audit_creation_method SHELXL-2018/3
_audit_update_record
;
2020-06-15 deposited with the CCDC.	2021-01-11 downloaded from the CCDC.
;
_cell_angle_alpha 90
_cell_angle_beta 96.772(2)
_cell_angle_gamma 90
_cell_formula_units_Z 4
_cell_length_a 12.0433(8)
_cell_length_b 18.7847(12)
_cell_length_c 31.495(2)
_cell_measurement_reflns_used 8273
_cell_measurement_temperature 298(2)
_cell_measurement_theta_max 24
_cell_measurement_theta_min 2
_cell_volume 7075.4(8)
_computing_cell_refinement 'SAINT (Bruker-Axs Inc)'
_computing_data_collection 'SMART (Bruker-Axs Inc)'
_computing_data_reduction 'SAINT (Bruker-Axs Inc)'
_computing_molecular_graphics 'Mercury (Macrae et al., 2008)'
_computing_publication_material 'WinGX publication routines (Farrugia, 1999)'
_computing_structure_refinement 'SHELXL-2018/3 (Sheldrick, 2018)'
_computing_structure_solution 'SIR-97 (Altomare et al., 1999)'
_diffrn_ambient_temperature 298(2)
_diffrn_detector_area_resol_mean 8.333
_diffrn_measured_fraction_theta_full 0.999
_diffrn_measured_fraction_theta_max 0.999
_diffrn_measurement_device_type 'Bruker-Axs Smart-Apex CCD'
_diffrn_measurement_method 'omega scan'
_diffrn_radiation_monochromator graphite
_diffrn_radiation_source 'fine-focus sealed tube'
_diffrn_radiation_type MoK\a
_diffrn_radiation_wavelength 0.7107
_diffrn_reflns_av_R_equivalents 0.0323
_diffrn_reflns_av_unetI/netI 0.0240
_diffrn_reflns_Laue_measured_fraction_full 0.999
_diffrn_reflns_Laue_measured_fraction_max 0.999
_diffrn_reflns_limit_h_max 14
_diffrn_reflns_limit_h_min -14
_diffrn_reflns_limit_k_max 22
_diffrn_reflns_limit_k_min -22
_diffrn_reflns_limit_l_max 37
_diffrn_reflns_limit_l_min -37
_diffrn_reflns_number 66460
_diffrn_reflns_point_group_measured_fraction_full 0.999
_diffrn_reflns_point_group_measured_fraction_max 0.999
_diffrn_reflns_theta_full 25.044
_diffrn_reflns_theta_max 25.044
_diffrn_reflns_theta_min 1.694
_diffrn_standards_decay_% 0
_exptl_absorpt_coefficient_mu 2.012
_exptl_absorpt_correction_T_max 0.752
_exptl_absorpt_correction_T_min 0.565
_exptl_absorpt_correction_type multi-scan
_exptl_absorpt_process_details 'Sadabs (Krause et al., 2015)'
_exptl_crystal_colour COLOURLESS
_exptl_crystal_density_diffrn 1.790
_exptl_crystal_description TABULAR
_exptl_crystal_F_000 3800
_exptl_crystal_size_max 0.45
_exptl_crystal_size_mid 0.25
_exptl_crystal_size_min 0.15
_refine_diff_density_max 1.674
_refine_diff_density_min -1.114
_refine_diff_density_rms 0.118
_refine_ls_extinction_method none
_refine_ls_goodness_of_fit_ref 1.052
_refine_ls_hydrogen_treatment constr
_refine_ls_matrix_type full
_refine_ls_number_parameters 964
_refine_ls_number_reflns 12525
_refine_ls_number_restraints 234
_refine_ls_restrained_S_all 1.104
_refine_ls_R_factor_all 0.0692
_refine_ls_R_factor_gt 0.0561
_refine_ls_shift/su_max 0.002
_refine_ls_shift/su_mean 0.000
_refine_ls_structure_factor_coef Fsqd
_refine_ls_weighting_details 'w=1/[\s^2^(Fo^2^)+(0.1152P)^2^+9.5375P] where P=(Fo^2^+2Fc^2^)/3'
_refine_ls_weighting_scheme calc
_refine_ls_wR_factor_gt 0.1657
_refine_ls_wR_factor_ref 0.1787
_reflns_Friedel_coverage 0.000
_reflns_number_gt 9950
_reflns_number_total 12525
_reflns_threshold_expression 'I > 2\s(I)'
_cod_data_source_file d0dt04210b2.cif
_cod_data_source_block TREN-F-ReO4
_cod_depositor_comments
;
The following automatic conversions were performed:

data item '_atom_sites_solution_primary' value 'DIRECT' was changed
to 'direct' in accordance with the
/home/data/users/saulius/crontab/automatic-downloads/rss-feeds/RSC/lib/dictionaries/cif_core.dic
dictionary named 'cif_core.dic' version 2.4.2 last updated on
2011-04-26.

data item '_atom_sites_solution_secondary' value 'DIFMAP' was changed
to 'difmap' in accordance with the
/home/data/users/saulius/crontab/automatic-downloads/rss-feeds/RSC/lib/dictionaries/cif_core.dic
dictionary named 'cif_core.dic' version 2.4.2 last updated on
2011-04-26.

Automatic conversion script
Id: cif_fix_values 7556 2019-12-06 15:28:31Z antanas 

 Adding full bibliography for 7706371.cif.
;
_cod_original_sg_symbol_H-M 'P 21/n'
_cod_database_code 7706371
_shelx_shelxl_version_number 2018/3
_shelx_space_group_comment
;
The symmetry employed for this shelxl refinement is uniquely defined
by the following loop, which should always be used as a source of
symmetry information in preference to the above space-group names.
They are only intended as comments.
;

loop_
_space_group_symop_operation_xyz
'x, y, z'
'-x+1/2, y+1/2, -z+1/2'
'-x, -y, -z'
'x-1/2, -y-1/2, z-1/2'

loop_
_atom_site_label
_atom_site_type_symbol
_atom_site_fract_x
_atom_site_fract_y
_atom_site_fract_z
_atom_site_U_iso_or_equiv
_atom_site_adp_type
_atom_site_occupancy
_atom_site_site_symmetry_order
_atom_site_calc_flag
_atom_site_refinement_flags_posn
_atom_site_refinement_flags_adp
_atom_site_refinement_flags_occupancy
_atom_site_disorder_assembly
_atom_site_disorder_group
C1 C 0.5968(5) 0.1740(4) 0.8904(2) 0.0618(16) Uani 1 1 d . . . . .
H1A H 0.653949 0.137981 0.888996 0.074 Uiso 1 1 calc R U . . .
H1B H 0.616457 0.201860 0.916132 0.074 Uiso 1 1 calc R U . . .
C2 C 0.5930(5) 0.2220(3) 0.8517(2) 0.0583(15) Uani 1 1 d . . . . .
H2C H 0.572048 0.194652 0.825886 0.070 Uiso 1 1 calc R U . . .
H2D H 0.537881 0.259180 0.853411 0.070 Uiso 1 1 calc R U . . .
C3 C 0.7092(6) 0.3196(4) 0.8224(2) 0.0698(18) Uani 1 1 d . . . . .
H3C H 0.665081 0.356858 0.833590 0.084 Uiso 1 1 calc R U . . .
H3D H 0.785717 0.336500 0.823997 0.084 Uiso 1 1 calc R U . . .
C4 C 0.6664(5) 0.3072(3) 0.7769(2) 0.0570(15) Uani 1 1 d . . . . .
C5 C 0.5649(5) 0.3352(3) 0.7583(2) 0.0583(15) Uani 1 1 d . . . . .
C6 C 0.5302(5) 0.3291(3) 0.7155(2) 0.0574(15) Uani 1 1 d . . . . .
C7 C 0.5939(5) 0.2953(3) 0.6879(2) 0.0601(15) Uani 1 1 d . . . . .
C8 C 0.6951(5) 0.2674(4) 0.7061(2) 0.0657(17) Uani 1 1 d . . . . .
C9 C 0.7298(5) 0.2740(4) 0.7486(2) 0.0655(17) Uani 1 1 d . . . . .
C10 C 0.5580(6) 0.2929(4) 0.6410(2) 0.0677(17) Uani 1 1 d . . . . .
H10A H 0.622127 0.281266 0.626379 0.081 Uiso 1 1 calc R U . . .
H10B H 0.532072 0.339822 0.631512 0.081 Uiso 1 1 calc R U . . .
C11 C 0.4421(6) 0.2357(4) 0.5806(2) 0.0716(18) Uani 1 1 d . . . . .
H11A H 0.494845 0.203266 0.569737 0.086 Uiso 1 1 calc R U . . .
H11B H 0.453196 0.282377 0.568634 0.086 Uiso 1 1 calc R U . . .
C12 C 0.3226(7) 0.2104(4) 0.5655(2) 0.0738(19) Uani 1 1 d . . . . .
H12A H 0.270794 0.244592 0.575311 0.089 Uiso 1 1 calc R U . . .
H12B H 0.312081 0.211171 0.534522 0.089 Uiso 1 1 calc R U . . .
C13 C 0.4118(6) 0.1892(4) 0.9102(2) 0.0620(15) Uani 1 1 d . . . . .
H13A H 0.422265 0.236204 0.898620 0.074 Uiso 1 1 calc R U . . .
H13B H 0.431255 0.191622 0.940937 0.074 Uiso 1 1 calc R U . . .
C14 C 0.2895(5) 0.1685(4) 0.9007(2) 0.0622(15) Uani 1 1 d . . . . .
H14A H 0.278224 0.121658 0.912334 0.075 Uiso 1 1 calc R U . . .
H14B H 0.243944 0.202103 0.914373 0.075 Uiso 1 1 calc R U . . .
C15 C 0.1335(5) 0.1489(4) 0.8423(2) 0.0644(17) Uani 1 1 d . . . . .
H15A H 0.120409 0.101232 0.852556 0.077 Uiso 1 1 calc R U . . .
H15B H 0.087008 0.181556 0.856278 0.077 Uiso 1 1 calc R U . . .
C16 C 0.1014(5) 0.1518(3) 0.7952(2) 0.0548(14) Uani 1 1 d . . . . .
C17 C 0.0745(5) 0.2145(3) 0.7738(2) 0.0616(16) Uani 1 1 d . . . . .
C18 C 0.0463(5) 0.2171(3) 0.7307(2) 0.0610(16) Uani 1 1 d . . . . .
C19 C 0.0382(5) 0.1574(3) 0.7056(2) 0.0587(15) Uani 1 1 d . . . . .
C20 C 0.0614(5) 0.0938(3) 0.7269(2) 0.0584(15) Uani 1 1 d . . . . .
C21 C 0.0934(5) 0.0908(3) 0.7699(2) 0.0569(14) Uani 1 1 d . . . . .
C22 C 0.0077(6) 0.1610(4) 0.6586(2) 0.0717(18) Uani 1 1 d . . . . .
H22A H -0.017077 0.208859 0.650701 0.086 Uiso 1 1 calc R U . . .
H22B H -0.053956 0.128748 0.650318 0.086 Uiso 1 1 calc R U . . .
C23 C 0.0900(7) 0.1641(5) 0.5896(2) 0.080(2) Uani 1 1 d . . . . .
H23A H 0.099697 0.215305 0.588196 0.096 Uiso 1 1 calc R U . . .
H23B H 0.014392 0.152977 0.577290 0.096 Uiso 1 1 calc R U . . .
C24 C 0.1727(8) 0.1278(5) 0.5635(3) 0.087(2) Uani 1 1 d . . . . .
H24A H 0.157645 0.077038 0.562886 0.104 Uiso 1 1 calc R U . . .
H24B H 0.159799 0.145101 0.534332 0.104 Uiso 1 1 calc R U . . .
C25 C 0.5001(6) 0.0743(4) 0.9187(2) 0.0661(17) Uani 1 1 d . . . . .
H25A H 0.427623 0.061161 0.926853 0.079 Uiso 1 1 calc R U . . .
H25B H 0.549048 0.084507 0.944738 0.079 Uiso 1 1 calc R U . . .
C26 C 0.5479(6) 0.0107(4) 0.8961(2) 0.0670(17) Uani 1 1 d . . . . .
H26A H 0.626064 0.019398 0.893241 0.080 Uiso 1 1 calc R U . . .
H26B H 0.543249 -0.031846 0.913192 0.080 Uiso 1 1 calc R U . . .
C27 C 0.5248(6) -0.0662(3) 0.8309(2) 0.0688(17) Uani 1 1 d . . . . .
H27A H 0.605750 -0.069207 0.835827 0.083 Uiso 1 1 calc R U . . .
H27B H 0.494481 -0.108509 0.842974 0.083 Uiso 1 1 calc R U . . .
C28 C 0.4886(6) -0.0639(3) 0.7841(2) 0.0626(16) Uani 1 1 d . . . . .
C29 C 0.3759(6) -0.0632(3) 0.7677(2) 0.0633(16) Uani 1 1 d . . . . .
C30 C 0.3404(6) -0.0600(3) 0.7252(2) 0.0652(17) Uani 1 1 d . . . . .
C31 C 0.4168(7) -0.0588(3) 0.6957(2) 0.0689(18) Uani 1 1 d . . . . .
C32 C 0.5270(7) -0.0601(3) 0.7112(3) 0.073(2) Uani 1 1 d . . . . .
C33 C 0.5613(6) -0.0641(3) 0.7536(3) 0.0677(19) Uani 1 1 d . . . . .
C34 C 0.3783(8) -0.0590(4) 0.6479(2) 0.081(2) Uani 1 1 d . . . . .
H34A H 0.423415 -0.092486 0.633933 0.097 Uiso 1 1 calc R U . . .
H34B H 0.301185 -0.074813 0.643126 0.097 Uiso 1 1 calc R U . . .
C35 C 0.3502(9) 0.0114(4) 0.5805(2) 0.089(2) Uani 1 1 d . . . . .
H35A H 0.397277 -0.021351 0.566924 0.107 Uiso 1 1 calc R U . . .
H35B H 0.273774 -0.005799 0.575522 0.107 Uiso 1 1 calc R U . . .
C36 C 0.3572(8) 0.0843(4) 0.5612(2) 0.085(2) Uani 1 1 d . . . . .
H36A H 0.434914 0.098984 0.564329 0.102 Uiso 1 1 calc R U . . .
H36B H 0.332160 0.081135 0.530839 0.102 Uiso 1 1 calc R U . . .
N1 N 0.4876(4) 0.1393(2) 0.89239(17) 0.0544(12) Uani 1 1 d . . . . .
N2 N 0.7065(4) 0.2542(3) 0.85060(18) 0.0621(13) Uani 1 1 d . . . . .
H2A H 0.751395 0.221350 0.841517 0.074 Uiso 1 1 calc R U . . .
H2B H 0.733999 0.265970 0.877143 0.074 Uiso 1 1 calc R U . . .
N3 N 0.4662(5) 0.2395(3) 0.62827(16) 0.0639(13) Uani 1 1 d . . . . .
H3A H 0.487071 0.196839 0.638583 0.077 Uiso 1 1 calc R U . . .
H3B H 0.404573 0.252248 0.639379 0.077 Uiso 1 1 calc R U . . .
N4 N 0.2537(4) 0.1680(3) 0.85384(16) 0.0561(12) Uani 1 1 d . . . . .
H4A H 0.295858 0.137065 0.841530 0.067 Uiso 1 1 calc R U . . .
H4B H 0.265722 0.210946 0.843310 0.067 Uiso 1 1 calc R U . . .
N5 N 0.1056(5) 0.1415(3) 0.63441(18) 0.0667(15) Uani 1 1 d . . . . .
H5A H 0.167460 0.161476 0.647386 0.080 Uiso 1 1 calc R U . . .
H5B H 0.115054 0.094488 0.635441 0.080 Uiso 1 1 calc R U . . .
N6 N 0.4860(4) -0.0006(3) 0.85332(17) 0.0598(12) Uani 1 1 d . . . . .
H6A H 0.494327 0.037448 0.837195 0.072 Uiso 1 1 calc R U . . .
H6B H 0.413522 -0.005084 0.855906 0.072 Uiso 1 1 calc R U . . .
N7 N 0.3877(6) 0.0135(3) 0.6286(2) 0.0799(17) Uani 1 1 d . . . . .
H7A H 0.458250 0.028408 0.633140 0.096 Uiso 1 1 calc R U . . .
H7B H 0.345369 0.044225 0.640972 0.096 Uiso 1 1 calc R U . . .
N8 N 0.2918(6) 0.1391(3) 0.57974(19) 0.0674(15) Uani 1 1 d . . . . .
F1 F 0.4991(4) 0.3693(2) 0.78326(15) 0.0835(12) Uani 1 1 d . . . . .
F2 F 0.4318(3) 0.3587(2) 0.69991(15) 0.0765(11) Uani 1 1 d . . . . .
F3 F 0.7610(4) 0.2342(3) 0.68095(16) 0.0997(15) Uani 1 1 d . . . . .
F4 F 0.8305(3) 0.2494(3) 0.76454(17) 0.1078(17) Uani 1 1 d . . . . .
F5 F 0.0771(4) 0.2746(2) 0.79639(15) 0.0884(13) Uani 1 1 d . . . . .
F6 F 0.0246(4) 0.2808(2) 0.71163(16) 0.0888(13) Uani 1 1 d . . . . .
F7 F 0.0519(4) 0.0332(2) 0.70411(14) 0.0863(12) Uani 1 1 d . . . . .
F8 F 0.1156(4) 0.0271(2) 0.78857(14) 0.0795(11) Uani 1 1 d . . . . .
F9 F 0.2996(3) -0.0660(2) 0.79579(14) 0.0783(11) Uani 1 1 d . . . . .
F10 F 0.2308(4) -0.0587(2) 0.71214(15) 0.0868(12) Uani 1 1 d . . . . .
F11 F 0.6039(4) -0.0614(3) 0.68353(18) 0.1039(16) Uani 1 1 d . . . . .
F12 F 0.6724(4) -0.0698(3) 0.76689(18) 0.0960(14) Uani 1 1 d . . . . .
Re1 Re 0.38532(2) 0.14287(2) 0.74127(2) 0.05469(12) Uani 1 1 d . . . . .
O1 O 0.3362(5) 0.2273(2) 0.74557(16) 0.0798(14) Uani 1 1 d . . . . .
O2 O 0.5227(5) 0.1472(3) 0.7345(2) 0.102(2) Uani 1 1 d . . . . .
O3 O 0.3116(4) 0.1023(2) 0.69748(14) 0.0701(12) Uani 1 1 d . . . . .
O4 O 0.3697(4) 0.0970(2) 0.78782(14) 0.0650(11) Uani 1 1 d . . . . .
S1 S 0.80050(16) 0.07387(10) 0.81608(8) 0.0830(6) Uani 1 1 d D . . . .
O5 O 0.6821(4) 0.0657(3) 0.81854(19) 0.0841(15) Uani 1 1 d D . . . .
O6 O 0.8454(5) 0.1415(2) 0.8329(2) 0.100(2) Uani 1 1 d D . . . .
O7 O 0.8400(6) 0.0511(4) 0.7787(2) 0.117(2) Uani 1 1 d D . . . .
C37 C 0.8635(6) 0.0143(4) 0.8560(3) 0.100(3) Uani 1 1 d D . . . .
F13 F 0.9719(4) 0.0139(4) 0.8586(3) 0.153(3) Uani 1 1 d D . . . .
F14 F 0.8367(5) 0.0292(4) 0.8945(2) 0.139(2) Uani 1 1 d D . . . .
F15 F 0.8300(5) -0.0524(3) 0.8485(3) 0.140(3) Uani 1 1 d D . . . .
S2 S 0.24790(16) -0.07604(10) 0.90266(6) 0.0707(5) Uani 1 1 d . . . . .
O8 O 0.2663(5) -0.0059(3) 0.88766(18) 0.0906(16) Uani 1 1 d . . . . .
O9 O 0.1410(5) -0.1059(4) 0.8951(2) 0.114(2) Uani 1 1 d . . . . .
O10 O 0.3333(6) -0.1240(3) 0.8919(2) 0.0994(18) Uani 1 1 d . . . . .
C38 C 0.2734(13) -0.0698(7) 0.9602(3) 0.133(5) Uani 1 1 d . . . . .
F16 F 0.2057(10) -0.0262(6) 0.9750(3) 0.223(5) Uani 1 1 d . . . . .
F17 F 0.2704(10) -0.1325(5) 0.9780(2) 0.186(4) Uani 1 1 d . . . . .
F18 F 0.3756(7) -0.0441(4) 0.97213(18) 0.157(3) Uani 1 1 d . . . . .
S3 S 0.9285(4) 0.3134(3) 0.92933(13) 0.176(2) Uani 1 1 d D . . . .
O11 O 0.9523(11) 0.3089(8) 0.8867(3) 0.275(9) Uani 1 1 d D . . . .
O12 O 0.9722(14) 0.3616(9) 0.9592(5) 0.367(14) Uani 1 1 d D . . . .
O13 O 0.8082(6) 0.3034(6) 0.9304(3) 0.163(4) Uani 1 1 d D . . . .
C39 C 0.9799(13) 0.2320(8) 0.9520(4) 0.249(12) Uani 1 1 d D U . . .
F19 F 1.0842(11) 0.2354(12) 0.9455(6) 0.526(18) Uani 1 1 d D U . . .
F20 F 0.9703(12) 0.2205(8) 0.9901(3) 0.304(8) Uani 1 1 d D U . . .
F21 F 0.940(2) 0.1762(6) 0.9302(4) 0.379(12) Uani 1 1 d D U . . .
S4 S -0.0011(3) -0.05581(12) 0.61073(8) 0.1031(8) Uani 1 1 d D . . . .
O14 O -0.1027(7) -0.0302(6) 0.6287(3) 0.177(4) Uani 1 1 d D . . . .
O15 O 0.0271(9) -0.1261(3) 0.6221(3) 0.143(3) Uani 1 1 d D . . . .
O16 O 0.0914(6) -0.0080(3) 0.6159(2) 0.123(2) Uani 1 1 d D . . . .
C40 C -0.0388(12) -0.0609(8) 0.5561(4) 0.200(6) Uani 1 1 d D U . . .
F22 F -0.1151(14) -0.1098(10) 0.5472(3) 0.386(11) Uani 1 1 d D U . . .
F23 F -0.0781(15) -0.0008(8) 0.5404(4) 0.348(8) Uani 1 1 d D U . . .
F24 F 0.0441(11) -0.0798(8) 0.5345(3) 0.274(6) Uani 1 1 d D U . . .
S5 S 1.3281(3) 0.2176(2) 1.06384(15) 0.1469(13) Uani 1 1 d D . . . .
O17 O 1.3936(10) 0.1944(5) 1.1001(3) 0.181(4) Uani 1 1 d D . . . .
O18 O 1.3893(14) 0.2477(9) 1.0288(4) 0.369(15) Uani 1 1 d D . . . .
O19 O 1.2337(13) 0.2569(7) 1.0683(4) 0.301(11) Uani 1 1 d D . . . .
C41 C 1.2819(12) 0.1411(7) 1.0338(4) 0.178(6) Uani 1 1 d D U . . .
F25 F 1.3767(12) 0.1143(8) 1.0240(4) 0.305(8) Uani 1 1 d D U . . .
F26 F 1.2295(15) 0.0996(9) 1.0549(5) 0.383(11) Uani 1 1 d D U . . .
F27 F 1.2311(12) 0.1593(7) 0.9970(3) 0.288(8) Uani 1 1 d D U . . .
O1W O 0.3111(5) 0.2999(3) 0.8258(2) 0.109(2) Uani 1 1 d . . . . .
O2W O 0.2478(4) 0.2629(3) 0.66038(16) 0.0753(13) Uani 1 1 d . . . . .
O3W O 0.7771(7) 0.0647(5) 0.6899(3) 0.151(3) Uani 1 1 d . . . . .
O4W O 0.5759(5) 0.1034(4) 0.6426(2) 0.109(2) Uani 1 1 d . . . . .
O5WA O 0.6552(18) 0.1130(12) 0.5570(11) 0.234(12) Uani 0.5 1 d . U P A 1
O5WB O 0.636(3) 0.011(2) 0.5809(10) 0.305(18) Uani 0.5 1 d . U P B 2

loop_
_atom_site_aniso_label
_atom_site_aniso_U_11
_atom_site_aniso_U_22
_atom_site_aniso_U_33
_atom_site_aniso_U_23
_atom_site_aniso_U_13
_atom_site_aniso_U_12
C1 0.048(3) 0.056(4) 0.079(4) 0.005(3) -0.004(3) -0.010(3)
C2 0.044(3) 0.053(3) 0.075(4) 0.006(3) 0.000(3) -0.006(3)
C3 0.062(4) 0.064(4) 0.082(5) 0.012(3) 0.002(3) -0.023(3)
C4 0.048(3) 0.048(3) 0.073(4) 0.009(3) 0.004(3) -0.011(3)
C5 0.048(3) 0.048(3) 0.080(4) 0.002(3) 0.012(3) -0.001(3)
C6 0.046(3) 0.048(3) 0.078(4) 0.006(3) 0.007(3) 0.004(3)
C7 0.052(3) 0.052(3) 0.077(4) 0.011(3) 0.007(3) -0.001(3)
C8 0.056(4) 0.068(4) 0.078(4) 0.010(3) 0.028(3) 0.006(3)
C9 0.042(3) 0.065(4) 0.090(5) 0.021(3) 0.011(3) 0.002(3)
C10 0.067(4) 0.064(4) 0.074(4) 0.013(3) 0.013(3) -0.004(3)
C11 0.089(5) 0.072(4) 0.056(4) 0.001(3) 0.017(3) -0.014(4)
C12 0.095(5) 0.066(4) 0.061(4) 0.008(3) 0.010(4) -0.003(4)
C13 0.068(4) 0.060(4) 0.058(4) -0.008(3) 0.007(3) -0.006(3)
C14 0.061(4) 0.065(4) 0.062(4) -0.005(3) 0.018(3) -0.002(3)
C15 0.049(3) 0.080(5) 0.066(4) 0.004(3) 0.016(3) -0.009(3)
C16 0.037(3) 0.055(4) 0.075(4) 0.002(3) 0.012(3) -0.002(2)
C17 0.052(3) 0.053(4) 0.081(4) -0.006(3) 0.010(3) -0.002(3)
C18 0.056(4) 0.041(3) 0.085(5) 0.012(3) 0.006(3) 0.003(3)
C19 0.047(3) 0.059(4) 0.070(4) 0.010(3) 0.010(3) 0.004(3)
C20 0.052(3) 0.047(3) 0.077(4) 0.002(3) 0.007(3) 0.004(3)
C21 0.046(3) 0.050(3) 0.074(4) 0.004(3) 0.008(3) 0.011(3)
C22 0.063(4) 0.075(4) 0.075(4) 0.010(4) -0.001(3) -0.002(3)
C23 0.083(5) 0.087(5) 0.068(4) 0.014(4) -0.004(4) -0.016(4)
C24 0.112(7) 0.085(5) 0.062(4) -0.001(4) -0.001(4) -0.020(5)
C25 0.069(4) 0.064(4) 0.064(4) 0.009(3) -0.001(3) -0.012(3)
C26 0.065(4) 0.058(4) 0.076(4) 0.014(3) 0.001(3) -0.002(3)
C27 0.063(4) 0.048(3) 0.095(5) 0.009(3) 0.005(3) 0.010(3)
C28 0.062(4) 0.035(3) 0.092(5) 0.002(3) 0.013(3) 0.004(3)
C29 0.060(4) 0.041(3) 0.091(5) 0.004(3) 0.017(3) 0.002(3)
C30 0.072(4) 0.041(3) 0.082(5) 0.000(3) 0.006(4) 0.001(3)
C31 0.089(5) 0.036(3) 0.084(5) -0.004(3) 0.023(4) 0.004(3)
C32 0.093(6) 0.043(3) 0.091(5) 0.002(3) 0.039(4) 0.012(3)
C33 0.054(4) 0.037(3) 0.114(6) 0.001(3) 0.021(4) 0.009(3)
C34 0.112(6) 0.051(4) 0.083(5) -0.004(3) 0.030(4) 0.002(4)
C35 0.128(7) 0.069(5) 0.071(5) -0.016(4) 0.015(4) -0.001(5)
C36 0.126(7) 0.070(5) 0.060(4) 0.000(3) 0.019(4) 0.001(5)
N1 0.050(3) 0.052(3) 0.061(3) 0.004(2) 0.003(2) -0.009(2)
N2 0.053(3) 0.056(3) 0.075(3) 0.011(3) -0.001(2) -0.010(2)
N3 0.069(3) 0.060(3) 0.065(3) 0.007(3) 0.018(3) -0.006(3)
N4 0.050(3) 0.055(3) 0.064(3) 0.000(2) 0.012(2) -0.002(2)
N5 0.069(4) 0.062(3) 0.066(3) 0.003(2) -0.003(3) -0.004(3)
N6 0.057(3) 0.046(3) 0.075(3) 0.011(2) 0.005(2) 0.003(2)
N7 0.103(5) 0.058(3) 0.080(4) -0.002(3) 0.015(3) 0.003(3)
N8 0.081(4) 0.063(4) 0.060(3) 0.001(2) 0.015(3) -0.008(3)
F1 0.076(3) 0.089(3) 0.087(3) -0.015(2) 0.012(2) 0.018(2)
F2 0.059(2) 0.079(3) 0.090(3) 0.005(2) 0.000(2) 0.0179(18)
F3 0.088(3) 0.117(4) 0.101(3) 0.010(3) 0.038(3) 0.039(3)
F4 0.054(2) 0.156(5) 0.114(4) 0.035(3) 0.013(2) 0.038(3)
F5 0.103(3) 0.057(2) 0.103(3) -0.013(2) 0.003(3) 0.003(2)
F6 0.103(3) 0.055(2) 0.106(3) 0.018(2) -0.001(3) 0.004(2)
F7 0.114(3) 0.053(2) 0.088(3) -0.007(2) -0.003(2) 0.010(2)
F8 0.094(3) 0.052(2) 0.091(3) 0.015(2) 0.009(2) 0.012(2)
F9 0.066(2) 0.085(3) 0.086(3) 0.004(2) 0.019(2) -0.006(2)
F10 0.072(3) 0.088(3) 0.098(3) -0.013(2) -0.001(2) -0.001(2)
F11 0.111(4) 0.085(3) 0.127(4) -0.004(3) 0.062(3) 0.012(3)
F12 0.067(3) 0.088(3) 0.137(4) -0.006(3) 0.026(3) 0.018(2)
Re1 0.05628(18) 0.04598(17) 0.06255(19) 0.00446(10) 0.01011(12) -0.00263(10)
O1 0.110(4) 0.048(3) 0.079(3) 0.003(2) 0.000(3) 0.003(3)
O2 0.071(4) 0.113(5) 0.127(5) 0.020(4) 0.030(3) -0.009(3)
O3 0.083(3) 0.058(3) 0.068(3) -0.004(2) 0.007(2) 0.003(2)
O4 0.078(3) 0.052(2) 0.067(3) 0.007(2) 0.015(2) 0.005(2)
S1 0.0663(11) 0.0646(11) 0.1233(17) 0.0121(11) 0.0333(11) 0.0027(9)
O5 0.069(3) 0.067(3) 0.118(4) 0.012(3) 0.019(3) 0.009(2)
O6 0.089(4) 0.062(3) 0.151(6) 0.012(3) 0.026(4) -0.006(3)
O7 0.112(5) 0.123(5) 0.126(5) -0.004(4) 0.047(4) -0.012(4)
C37 0.057(5) 0.092(7) 0.155(9) 0.026(6) 0.023(5) -0.002(4)
F13 0.066(3) 0.157(6) 0.236(8) 0.071(5) 0.016(4) 0.022(3)
F14 0.106(4) 0.168(6) 0.140(5) 0.056(5) 0.004(4) 0.010(4)
F15 0.116(4) 0.064(3) 0.234(8) 0.031(4) -0.002(5) 0.007(3)
S2 0.0717(11) 0.0671(11) 0.0722(10) -0.0035(8) 0.0043(8) -0.0148(9)
O8 0.108(4) 0.068(3) 0.093(4) 0.000(3) -0.001(3) -0.018(3)
O9 0.087(4) 0.113(5) 0.138(6) -0.018(4) 0.001(4) -0.036(4)
O10 0.100(4) 0.102(4) 0.097(4) -0.003(3) 0.017(3) 0.010(4)
C38 0.193(13) 0.128(10) 0.080(6) -0.017(6) 0.026(7) -0.084(9)
F16 0.285(13) 0.242(11) 0.160(8) -0.100(8) 0.098(8) -0.015(9)
F17 0.302(12) 0.164(7) 0.092(4) 0.018(4) 0.025(6) -0.114(7)
F18 0.202(7) 0.174(6) 0.082(3) 0.013(4) -0.034(4) -0.088(6)
S3 0.172(4) 0.231(5) 0.117(3) 0.020(3) -0.026(2) -0.100(4)
O11 0.247(15) 0.40(2) 0.169(11) 0.102(13) -0.009(10) -0.158(16)
O12 0.31(2) 0.41(3) 0.36(3) -0.10(2) -0.051(19) -0.23(2)
O13 0.105(6) 0.204(10) 0.172(8) -0.029(7) -0.020(5) -0.006(6)
C39 0.24(2) 0.42(3) 0.098(10) -0.085(15) 0.046(11) 0.11(2)
F19 0.310(19) 0.93(4) 0.35(2) -0.09(3) 0.084(17) 0.35(2)
F20 0.369(17) 0.45(2) 0.101(6) 0.058(9) 0.075(8) 0.184(15)
F21 0.71(4) 0.222(13) 0.209(13) 0.090(12) 0.085(18) 0.021(19)
S4 0.144(2) 0.0714(13) 0.0859(14) 0.0059(11) -0.0182(14) -0.0223(14)
O14 0.118(7) 0.230(12) 0.190(9) -0.032(8) 0.044(6) 0.024(7)
O15 0.233(10) 0.070(4) 0.125(6) 0.025(4) 0.022(6) 0.008(5)
O16 0.173(7) 0.085(4) 0.111(5) -0.008(4) 0.019(5) -0.049(4)
C40 0.217(16) 0.232(16) 0.148(14) 0.024(12) 0.007(10) -0.069(10)
F22 0.46(2) 0.55(2) 0.126(8) -0.041(11) -0.035(10) -0.338(19)
F23 0.366(18) 0.448(18) 0.212(12) 0.167(13) -0.037(11) 0.060(13)
F24 0.348(15) 0.368(17) 0.116(6) -0.070(8) 0.074(8) -0.033(12)
S5 0.104(2) 0.149(3) 0.179(4) -0.001(3) -0.020(2) -0.025(2)
O17 0.275(14) 0.146(8) 0.123(7) -0.023(6) 0.021(8) 0.025(8)
O18 0.46(3) 0.42(3) 0.211(14) 0.107(16) -0.035(16) -0.29(3)
O19 0.48(3) 0.291(17) 0.156(10) 0.045(10) 0.112(13) 0.257(19)
C41 0.178(13) 0.228(19) 0.118(10) 0.008(9) -0.023(9) -0.002(10)
F25 0.351(16) 0.405(18) 0.158(9) 0.000(11) 0.030(10) 0.201(15)
F26 0.43(2) 0.43(2) 0.291(17) 0.124(17) 0.022(15) -0.171(19)
F27 0.362(16) 0.391(17) 0.093(5) -0.018(7) -0.043(7) 0.151(13)
O1W 0.099(4) 0.081(4) 0.147(6) 0.031(4) 0.012(4) -0.009(3)
O2W 0.079(3) 0.067(3) 0.081(3) 0.002(2) 0.012(2) -0.010(2)
O3W 0.113(6) 0.143(7) 0.192(9) 0.026(6) -0.009(6) -0.003(5)
O4W 0.094(4) 0.091(4) 0.142(6) 0.021(4) 0.008(4) -0.001(3)
O5WA 0.147(16) 0.146(15) 0.44(3) -0.01(2) 0.15(2) -0.032(13)
O5WB 0.26(3) 0.41(4) 0.26(3) 0.02(3) 0.10(2) 0.19(3)

loop_
_atom_type_symbol
_atom_type_description
_atom_type_scat_dispersion_real
_atom_type_scat_dispersion_imag
_atom_type_scat_source
C C 0.0033 0.0016 'International Tables Vol C Tables 4.2.6.8 and 6.1.1.4'
H H 0.0000 0.0000 'International Tables Vol C Tables 4.2.6.8 and 6.1.1.4'
F F 0.0171 0.0103 'International Tables Vol C Tables 4.2.6.8 and 6.1.1.4'
N N 0.0061 0.0033 'International Tables Vol C Tables 4.2.6.8 and 6.1.1.4'
O O 0.0106 0.0060 'International Tables Vol C Tables 4.2.6.8 and 6.1.1.4'
Re Re -1.0185 7.2310 'International Tables Vol C Tables 4.2.6.8 and 6.1.1.4'
S S 0.1246 0.1234 'International Tables Vol C Tables 4.2.6.8 and 6.1.1.4'

loop_
_geom_angle_atom_site_label_1
_geom_angle_atom_site_label_2
_geom_angle_atom_site_label_3
_geom_angle
_geom_angle_site_symmetry_1
_geom_angle_site_symmetry_3
_geom_angle_publ_flag
N1 C1 C2 110.8(5) . . ?
N1 C1 H1A 109.5 . . ?
C2 C1 H1A 109.5 . . ?
N1 C1 H1B 109.5 . . ?
C2 C1 H1B 109.5 . . ?
H1A C1 H1B 108.1 . . ?
N2 C2 C1 108.6(5) . . ?
N2 C2 H2C 110.0 . . ?
C1 C2 H2C 110.0 . . ?
N2 C2 H2D 110.0 . . ?
C1 C2 H2D 110.0 . . ?
H2C C2 H2D 108.4 . . ?
C4 C3 N2 114.1(5) . . ?
C4 C3 H3C 108.7 . . ?
N2 C3 H3C 108.7 . . ?
C4 C3 H3D 108.7 . . ?
N2 C3 H3D 108.7 . . ?
H3C C3 H3D 107.6 . . ?
C9 C4 C5 114.9(6) . . ?
C9 C4 C3 122.4(6) . . ?
C5 C4 C3 122.2(6) . . ?
F1 C5 C6 118.9(6) . . ?
F1 C5 C4 118.9(6) . . ?
C6 C5 C4 122.1(6) . . ?
F2 C6 C5 118.5(6) . . ?
F2 C6 C7 119.4(6) . . ?
C5 C6 C7 122.1(6) . . ?
C6 C7 C8 116.1(6) . . ?
C6 C7 C10 121.4(6) . . ?
C8 C7 C10 122.4(6) . . ?
F3 C8 C9 119.4(6) . . ?
F3 C8 C7 119.0(7) . . ?
C9 C8 C7 121.6(6) . . ?
F4 C9 C8 119.8(7) . . ?
F4 C9 C4 117.2(7) . . ?
C8 C9 C4 123.0(6) . . ?
C7 C10 N3 113.7(5) . . ?
C7 C10 H10A 108.8 . . ?
N3 C10 H10A 108.8 . . ?
C7 C10 H10B 108.8 . . ?
N3 C10 H10B 108.8 . . ?
H10A C10 H10B 107.7 . . ?
N3 C11 C12 112.8(6) . . ?
N3 C11 H11A 109.0 . . ?
C12 C11 H11A 109.0 . . ?
N3 C11 H11B 109.0 . . ?
C12 C11 H11B 109.0 . . ?
H11A C11 H11B 107.8 . . ?
N8 C12 C11 116.5(6) . . ?
N8 C12 H12A 108.2 . . ?
C11 C12 H12A 108.2 . . ?
N8 C12 H12B 108.2 . . ?
C11 C12 H12B 108.2 . . ?
H12A C12 H12B 107.3 . . ?
N1 C13 C14 113.2(5) . . ?
N1 C13 H13A 108.9 . . ?
C14 C13 H13A 108.9 . . ?
N1 C13 H13B 108.9 . . ?
C14 C13 H13B 108.9 . . ?
H13A C13 H13B 107.7 . . ?
N4 C14 C13 111.0(5) . . ?
N4 C14 H14A 109.4 . . ?
C13 C14 H14A 109.4 . . ?
N4 C14 H14B 109.4 . . ?
C13 C14 H14B 109.4 . . ?
H14A C14 H14B 108.0 . . ?
C16 C15 N4 111.3(5) . . ?
C16 C15 H15A 109.4 . . ?
N4 C15 H15A 109.4 . . ?
C16 C15 H15B 109.4 . . ?
N4 C15 H15B 109.4 . . ?
H15A C15 H15B 108.0 . . ?
C17 C16 C21 115.4(6) . . ?
C17 C16 C15 122.5(6) . . ?
C21 C16 C15 122.1(6) . . ?
F5 C17 C18 119.3(6) . . ?
F5 C17 C16 118.4(6) . . ?
C18 C17 C16 122.3(6) . . ?
F6 C18 C17 119.2(6) . . ?
F6 C18 C19 118.3(6) . . ?
C17 C18 C19 122.5(6) . . ?
C18 C19 C20 115.7(6) . . ?
C18 C19 C22 122.0(6) . . ?
C20 C19 C22 122.3(7) . . ?
F7 C20 C21 119.4(6) . . ?
F7 C20 C19 118.4(6) . . ?
C21 C20 C19 122.2(6) . . ?
F8 C21 C20 119.2(6) . . ?
F8 C21 C16 119.0(6) . . ?
C20 C21 C16 121.7(6) . . ?
C19 C22 N5 111.9(6) . . ?
C19 C22 H22A 109.2 . . ?
N5 C22 H22A 109.2 . . ?
C19 C22 H22B 109.2 . . ?
N5 C22 H22B 109.2 . . ?
H22A C22 H22B 107.9 . . ?
N5 C23 C24 111.8(7) . . ?
N5 C23 H23A 109.3 . . ?
C24 C23 H23A 109.3 . . ?
N5 C23 H23B 109.3 . . ?
C24 C23 H23B 109.3 . . ?
H23A C23 H23B 107.9 . . ?
N8 C24 C23 114.7(6) . . ?
N8 C24 H24A 108.6 . . ?
C23 C24 H24A 108.6 . . ?
N8 C24 H24B 108.6 . . ?
C23 C24 H24B 108.6 . . ?
H24A C24 H24B 107.6 . . ?
N1 C25 C26 113.6(6) . . ?
N1 C25 H25A 108.8 . . ?
C26 C25 H25A 108.8 . . ?
N1 C25 H25B 108.8 . . ?
C26 C25 H25B 108.8 . . ?
H25A C25 H25B 107.7 . . ?
N6 C26 C25 111.1(5) . . ?
N6 C26 H26A 109.4 . . ?
C25 C26 H26A 109.4 . . ?
N6 C26 H26B 109.4 . . ?
C25 C26 H26B 109.4 . . ?
H26A C26 H26B 108.0 . . ?
C28 C27 N6 111.5(5) . . ?
C28 C27 H27A 109.3 . . ?
N6 C27 H27A 109.3 . . ?
C28 C27 H27B 109.3 . . ?
N6 C27 H27B 109.3 . . ?
H27A C27 H27B 108.0 . . ?
C33 C28 C29 114.5(7) . . ?
C33 C28 C27 123.7(7) . . ?
C29 C28 C27 121.7(6) . . ?
F9 C29 C30 119.2(6) . . ?
F9 C29 C28 117.7(7) . . ?
C30 C29 C28 123.0(7) . . ?
F10 C30 C29 119.3(6) . . ?
F10 C30 C31 120.2(7) . . ?
C29 C30 C31 120.4(7) . . ?
C32 C31 C30 117.2(7) . . ?
C32 C31 C34 121.7(7) . . ?
C30 C31 C34 121.0(7) . . ?
F11 C32 C33 119.0(8) . . ?
F11 C32 C31 119.1(8) . . ?
C33 C32 C31 121.8(7) . . ?
C32 C33 F12 118.9(7) . . ?
C32 C33 C28 123.0(7) . . ?
F12 C33 C28 118.1(8) . . ?
N7 C34 C31 111.7(6) . . ?
N7 C34 H34A 109.3 . . ?
C31 C34 H34A 109.3 . . ?
N7 C34 H34B 109.3 . . ?
C31 C34 H34B 109.3 . . ?
H34A C34 H34B 107.9 . . ?
C36 C35 N7 110.6(6) . . ?
C36 C35 H35A 109.5 . . ?
N7 C35 H35A 109.5 . . ?
C36 C35 H35B 109.5 . . ?
N7 C35 H35B 109.5 . . ?
H35A C35 H35B 108.1 . . ?
N8 C36 C35 114.9(7) . . ?
N8 C36 H36A 108.5 . . ?
C35 C36 H36A 108.5 . . ?
N8 C36 H36B 108.5 . . ?
C35 C36 H36B 108.5 . . ?
H36A C36 H36B 107.5 . . ?
C13 N1 C25 110.0(5) . . ?
C13 N1 C1 109.4(5) . . ?
C25 N1 C1 110.9(5) . . ?
C2 N2 C3 115.1(5) . . ?
C2 N2 H2A 108.5 . . ?
C3 N2 H2A 108.5 . . ?
C2 N2 H2B 108.5 . . ?
C3 N2 H2B 108.5 . . ?
H2A N2 H2B 107.5 . . ?
C11 N3 C10 110.3(5) . . ?
C11 N3 H3A 109.6 . . ?
C10 N3 H3A 109.6 . . ?
C11 N3 H3B 109.6 . . ?
C10 N3 H3B 109.6 . . ?
H3A N3 H3B 108.1 . . ?
C14 N4 C15 113.6(5) . . ?
C14 N4 H4A 108.8 . . ?
C15 N4 H4A 108.8 . . ?
C14 N4 H4B 108.8 . . ?
C15 N4 H4B 108.8 . . ?
H4A N4 H4B 107.7 . . ?
C23 N5 C22 113.2(6) . . ?
C23 N5 H5A 108.9 . . ?
C22 N5 H5A 108.9 . . ?
C23 N5 H5B 108.9 . . ?
C22 N5 H5B 108.9 . . ?
H5A N5 H5B 107.8 . . ?
C26 N6 C27 113.0(5) . . ?
C26 N6 H6A 109.0 . . ?
C27 N6 H6A 109.0 . . ?
C26 N6 H6B 109.0 . . ?
C27 N6 H6B 109.0 . . ?
H6A N6 H6B 107.8 . . ?
C34 N7 C35 110.5(6) . . ?
C34 N7 H7A 109.5 . . ?
C35 N7 H7A 109.5 . . ?
C34 N7 H7B 109.5 . . ?
C35 N7 H7B 109.5 . . ?
H7A N7 H7B 108.1 . . ?
C36 N8 C12 110.7(6) . . ?
C36 N8 C24 107.9(6) . . ?
C12 N8 C24 107.1(6) . . ?
O2 Re1 O1 108.6(3) . . ?
O2 Re1 O3 109.8(3) . . ?
O1 Re1 O3 108.9(2) . . ?
O2 Re1 O4 109.7(3) . . ?
O1 Re1 O4 108.9(2) . . ?
O3 Re1 O4 111.1(2) . . ?
O7 S1 O5 116.9(4) . . ?
O7 S1 O6 115.3(4) . . ?
O5 S1 O6 113.5(3) . . ?
O7 S1 C37 104.1(4) . . ?
O5 S1 C37 103.7(3) . . ?
O6 S1 C37 100.5(4) . . ?
F13 C37 F14 107.2(8) . . ?
F13 C37 F15 106.8(7) . . ?
F14 C37 F15 105.0(7) . . ?
F13 C37 S1 113.0(6) . . ?
F14 C37 S1 112.5(6) . . ?
F15 C37 S1 111.9(7) . . ?
O9 S2 O8 119.3(4) . . ?
O9 S2 O10 112.2(4) . . ?
O8 S2 O10 110.9(4) . . ?
O9 S2 C38 104.0(5) . . ?
O8 S2 C38 105.0(5) . . ?
O10 S2 C38 103.6(6) . . ?
F16 C38 F17 111.6(11) . . ?
F16 C38 F18 105.7(10) . . ?
F17 C38 F18 106.0(13) . . ?
F16 C38 S2 111.5(12) . . ?
F17 C38 S2 111.3(8) . . ?
F18 C38 S2 110.4(8) . . ?
O12 S3 O11 126.3(9) . . ?
O12 S3 O13 111.9(9) . . ?
O11 S3 O13 109.1(6) . . ?
O12 S3 C39 102.0(8) . . ?
O11 S3 C39 103.4(8) . . ?
O13 S3 C39 100.3(7) . . ?
F20 C39 F19 111.4(13) . . ?
F20 C39 F21 107.3(13) . . ?
F19 C39 F21 105.1(12) . . ?
F20 C39 S3 118.3(9) . . ?
F19 C39 S3 101.1(11) . . ?
F21 C39 S3 112.9(10) . . ?
O15 S4 O16 113.7(6) . . ?
O15 S4 O14 113.2(6) . . ?
O16 S4 O14 114.8(5) . . ?
O15 S4 C40 103.3(6) . . ?
O16 S4 C40 104.9(5) . . ?
O14 S4 C40 105.3(6) . . ?
F23 C40 F22 108.3(13) . . ?
F23 C40 F24 107.5(12) . . ?
F22 C40 F24 104.8(12) . . ?
F23 C40 S4 111.9(10) . . ?
F22 C40 S4 110.3(9) . . ?
F24 C40 S4 113.7(10) . . ?
O19 S5 O17 119.0(7) . . ?
O19 S5 O18 110.8(8) . . ?
O17 S5 O18 116.3(8) . . ?
O19 S5 C41 106.1(8) . . ?
O17 S5 C41 107.3(6) . . ?
O18 S5 C41 93.6(7) . . ?
F26 C41 F27 115.4(13) . . ?
F26 C41 F25 113.3(14) . . ?
F27 C41 F25 102.8(11) . . ?
F26 C41 S5 111.7(11) . . ?
F27 C41 S5 110.4(10) . . ?
F25 C41 S5 102.0(10) . . ?

loop_
_geom_bond_atom_site_label_1
_geom_bond_atom_site_label_2
_geom_bond_distance
_geom_bond_site_symmetry_2
_geom_bond_publ_flag
C1 N1 1.477(8) . ?
C1 C2 1.511(9) . ?
C1 H1A 0.9700 . ?
C1 H1B 0.9700 . ?
C2 N2 1.499(7) . ?
C2 H2C 0.9700 . ?
C2 H2D 0.9700 . ?
C3 C4 1.484(9) . ?
C3 N2 1.518(8) . ?
C3 H3C 0.9700 . ?
C3 H3D 0.9700 . ?
C4 C9 1.387(10) . ?
C4 C5 1.394(9) . ?
C5 F1 1.343(8) . ?
C5 C6 1.369(9) . ?
C6 F2 1.349(7) . ?
C6 C7 1.379(9) . ?
C7 C8 1.388(9) . ?
C7 C10 1.490(9) . ?
C8 F3 1.339(8) . ?
C8 C9 1.359(10) . ?
C9 F4 1.339(7) . ?
C10 N3 1.511(8) . ?
C10 H10A 0.9700 . ?
C10 H10B 0.9700 . ?
C11 N3 1.498(8) . ?
C11 C12 1.537(11) . ?
C11 H11A 0.9700 . ?
C11 H11B 0.9700 . ?
C12 N8 1.473(9) . ?
C12 H12A 0.9700 . ?
C12 H12B 0.9700 . ?
C13 N1 1.465(8) . ?
C13 C14 1.518(9) . ?
C13 H13A 0.9700 . ?
C13 H13B 0.9700 . ?
C14 N4 1.487(8) . ?
C14 H14A 0.9700 . ?
C14 H14B 0.9700 . ?
C15 C16 1.491(9) . ?
C15 N4 1.495(8) . ?
C15 H15A 0.9700 . ?
C15 H15B 0.9700 . ?
C16 C17 1.376(9) . ?
C16 C21 1.393(9) . ?
C17 F5 1.332(8) . ?
C17 C18 1.363(10) . ?
C18 F6 1.350(7) . ?
C18 C19 1.369(9) . ?
C19 C20 1.382(9) . ?
C19 C22 1.486(10) . ?
C20 F7 1.342(7) . ?
C20 C21 1.366(9) . ?
C21 F8 1.345(7) . ?
C22 N5 1.521(10) . ?
C22 H22A 0.9700 . ?
C22 H22B 0.9700 . ?
C23 N5 1.465(9) . ?
C23 C24 1.525(13) . ?
C23 H23A 0.9700 . ?
C23 H23B 0.9700 . ?
C24 N8 1.481(11) . ?
C24 H24A 0.9700 . ?
C24 H24B 0.9700 . ?
C25 N1 1.474(8) . ?
C25 C26 1.537(10) . ?
C25 H25A 0.9700 . ?
C25 H25B 0.9700 . ?
C26 N6 1.475(8) . ?
C26 H26A 0.9700 . ?
C26 H26B 0.9700 . ?
C27 C28 1.490(10) . ?
C27 N6 1.521(8) . ?
C27 H27A 0.9700 . ?
C27 H27B 0.9700 . ?
C28 C33 1.374(10) . ?
C28 C29 1.393(10) . ?
C29 F9 1.350(8) . ?
C29 C30 1.357(10) . ?
C30 F10 1.335(8) . ?
C30 C31 1.384(10) . ?
C31 C32 1.359(11) . ?
C31 C34 1.520(11) . ?
C32 F11 1.343(8) . ?
C32 C33 1.354(11) . ?
C33 F12 1.358(9) . ?
C34 N7 1.503(9) . ?
C34 H34A 0.9700 . ?
C34 H34B 0.9700 . ?
C35 C36 1.505(11) . ?
C35 N7 1.527(10) . ?
C35 H35A 0.9700 . ?
C35 H35B 0.9700 . ?
C36 N8 1.459(10) . ?
C36 H36A 0.9700 . ?
C36 H36B 0.9700 . ?
N2 H2A 0.8900 . ?
N2 H2B 0.8900 . ?
N3 H3A 0.8900 . ?
N3 H3B 0.8900 . ?
N4 H4A 0.8900 . ?
N4 H4B 0.8900 . ?
N5 H5A 0.8900 . ?
N5 H5B 0.8900 . ?
N6 H6A 0.8900 . ?
N6 H6B 0.8900 . ?
N7 H7A 0.8900 . ?
N7 H7B 0.8900 . ?
Re1 O2 1.696(6) . ?
Re1 O1 1.705(5) . ?
Re1 O3 1.727(5) . ?
Re1 O4 1.730(4) . ?
S1 O7 1.388(6) . ?
S1 O5 1.445(5) . ?
S1 O6 1.456(6) . ?
S1 C37 1.784(9) . ?
C37 F13 1.298(8) . ?
C37 F14 1.322(10) . ?
C37 F15 1.328(9) . ?
S2 O9 1.399(6) . ?
S2 O8 1.426(6) . ?
S2 O10 1.438(7) . ?
S2 C38 1.806(11) . ?
C38 F16 1.283(17) . ?
C38 F17 1.307(14) . ?
C38 F18 1.335(14) . ?
S3 O12 1.365(10) . ?
S3 O11 1.410(10) . ?
S3 O13 1.465(8) . ?
S3 C39 1.769(13) . ?
C39 F20 1.239(11) . ?
C39 F19 1.299(14) . ?
C39 F21 1.315(14) . ?
S4 O15 1.399(6) . ?
S4 O16 1.425(6) . ?
S4 O14 1.486(7) . ?
S4 C40 1.729(11) . ?
C40 F23 1.300(14) . ?
C40 F22 1.306(13) . ?
C40 F24 1.321(13) . ?
S5 O19 1.377(9) . ?
S5 O17 1.379(8) . ?
S5 O18 1.508(10) . ?
S5 C41 1.775(12) . ?
C41 F26 1.243(13) . ?
C41 F27 1.292(12) . ?
C41 F25 1.317(14) . ?
